data_4323436
loop_
_publ_author_name
'F. Albert Cotton'
'G\"unter Schmid'

_publ_section_title
;
 Mononuclear Molybdenum(IV) Complexes with Two Multiply Bonded Chalcogen
 Ligands in Trans Configuration and Chelating Biphosphine Ligands
;
_journal_name_full 'Inorganic Chemistry'
_journal_page_first 2267
_journal_page_last 2278
_journal_paper_doi 10.1021/ic961071v
_journal_volume 36
_journal_year 1997
_chemical_compound_source 'reac. of Mo(N2)2(dppee)2 and Se in toluene'
_chemical_formula_analytical 'not determined'
_chemical_formula_moiety 'C52 H44 Mo1 P4 Se2, C H2 Cl2'
_chemical_formula_structural
;
 Mo (Se)2 ( (C6 H5)2 P C H C H P (C6 H5)2 )2, C H2 Cl2
;
_chemical_formula_sum 'C53 H46 Cl2 Mo P4 Se2'
_chemical_formula_weight 1131.54
_chemical_name_common 'trans-Mo(Se)2~2~(dppee)~2~, CH2Cl2'
_chemical_name_systematic
;
trans-bis(cis-1,2-bis-(diphenylphosphino)ethylene-P,P')-di-selenido-
molybdenum (IV), dichloromethane solvate
;
_space_group_IT_number 14
_symmetry_cell_setting monoclinic
_symmetry_space_group_name_Hall '-P 2ybc'
_symmetry_space_group_name_H-M 'P 1 21/c 1'
_atom_sites_solution_hydrogens geom
_atom_sites_solution_primary direct
_atom_sites_solution_secondary difmap
_audit_creation_method SHELXL
_cell_angle_alpha 90.00
_cell_angle_beta 110.35(4)
_cell_angle_gamma 90.00
_cell_formula_units_Z 2
_cell_length_a 11.186(5)
_cell_length_b 18.005(8)
_cell_length_c 12.761(9)
_cell_measurement_reflns_used 1000
_cell_measurement_temperature 213(2)
_cell_measurement_theta_max 20.82
_cell_measurement_theta_min 8.17
_cell_volume 2410(2)
_computing_cell_refinement MADNES
_computing_data_collection MADNES
_computing_data_reduction MADNES
_computing_molecular_graphics 'ORTEP (Ulm, 1992)'
_computing_publication_material CIFTAB
_computing_structure_refinement 'SHELXL-93 (Sheldrick, 1993)'
_computing_structure_solution 'SHELXS-86 (Sheldrick, 1990)'
_diffrn_ambient_temperature 213(2)
_diffrn_measurement_device 'Enraf Nonius FAST'
_diffrn_measurement_method '\w rotation 0.2\%'
_diffrn_radiation_monochromator graphite
_diffrn_radiation_source 'fine-focus sealed tube'
_diffrn_radiation_type MoK\a
_diffrn_radiation_wavelength 0.71073
_diffrn_reflns_av_R_equivalents 0.0980
_diffrn_reflns_av_sigmaI/netI 0.0667
_diffrn_reflns_limit_h_max 12
_diffrn_reflns_limit_h_min -13
_diffrn_reflns_limit_k_max 20
_diffrn_reflns_limit_k_min -17
_diffrn_reflns_limit_l_max 15
_diffrn_reflns_limit_l_min -15
_diffrn_reflns_number 11257
_diffrn_reflns_theta_max 23.99
_diffrn_reflns_theta_min 2.25
_diffrn_standards_decay_% 'none observed'
_diffrn_standards_interval_count 'every image'
_diffrn_standards_interval_time 'every image'
_diffrn_standards_number 'no standards, scaled on \b-lights'
_exptl_absorpt_coefficient_mu 2.063
_exptl_absorpt_correction_T_max 'not measured'
_exptl_absorpt_correction_T_min 'not measured'
_exptl_absorpt_correction_type 'none applied'
_exptl_crystal_colour 'dark green'
_exptl_crystal_density_diffrn 1.560
_exptl_crystal_density_meas ?
_exptl_crystal_density_method 'not done'
_exptl_crystal_description 'block shaped crystal'
_exptl_crystal_F_000 1136
_exptl_crystal_size_max 0.30
_exptl_crystal_size_mid 0.20
_exptl_crystal_size_min 0.15
_refine_diff_density_max 1.467
_refine_diff_density_min -0.972
_refine_diff_density_rms 0.156
_refine_ls_extinction_coef 'none refined'
_refine_ls_extinction_method none
_refine_ls_goodness_of_fit_all 1.079
_refine_ls_goodness_of_fit_obs 1.085
_refine_ls_hydrogen_treatment 'AFIX 43, common U'
_refine_ls_matrix_type full
_refine_ls_number_parameters 282
_refine_ls_number_reflns 3442
_refine_ls_number_restraints 0
_refine_ls_restrained_S_all 1.092
_refine_ls_restrained_S_obs 1.085
_refine_ls_R_factor_all 0.1001
_refine_ls_R_factor_obs 0.0653
_refine_ls_shift/esd_max 0.000
_refine_ls_shift/esd_mean 0.000
_refine_ls_structure_factor_coef Fsqd
_refine_ls_weighting_details 'w=1/[\s^2^(Fo^2^)+(0.0510P)^2^+25.3217P] where P=(Fo^2^+2Fc^2^)/3'
_refine_ls_weighting_scheme calc
_refine_ls_wR_factor_all 0.1684
_refine_ls_wR_factor_obs 0.1398
_reflns_number_observed 2571
_reflns_number_total 3579
_reflns_observed_criterion >2sigma(I)
_cod_data_source_file ic961071v_3.cif
_cod_data_source_block MoSe2dppee2_3
_cod_depositor_comments
;
The following automatic conversions were performed:

'_geom_bond_publ_flag' value 'Y' changed to 'y' according to the
built-in table from CIF Core dictionary named 'cif_core.dic' version
2.4.1 from 2010-06-29 (10 times).

'_geom_bond_publ_flag' value 'N'
changed to 'n' according to the built-in table from CIF Core
dictionary named 'cif_core.dic' version 2.4.1 from 2010-06-29 (24
times).

'_geom_angle_publ_flag' value 'Y' changed to 'y' according
to the built-in table from CIF Core dictionary named 'cif_core.dic'
version 2.4.1 from 2010-06-29 (14 times).

'_geom_angle_publ_flag'
value 'N' changed to 'n' according to the built-in table from CIF
Core dictionary named 'cif_core.dic' version 2.4.1 from 2010-06-29
(38 times).

Automatic conversion script
Id: cif_fix_values 1715 2011-07-08 13:25:40Z adriana 

The following automatic conversions were performed:

'_exptl_crystal_density_meas' value 'not done' was changed to '?' -
the value is perceived as not measured.

Automatic conversion script
Id: cif_fix_values 3008 2015-01-20 13:52:24Z robertas 

The following automatic conversions were performed:

'_refine_ls_weighting_scheme' value 'calc
w=1/[\s^2^(Fo^2^)+(0.0510P)^2^+25.3217P] where P=(Fo^2^+2Fc^2^)/3'
was changed to 'calc'. New tag '_refine_ls_weighting_details' was
created. The value of the new tag was set to
'w=1/[\s^2^(Fo^2^)+(0.0510P)^2^+25.3217P] where P=(Fo^2^+2Fc^2^)/3'.

Automatic conversion script
Id: cif_fix_values 3143 2015-03-26 13:38:13Z robertas 
;
_cod_original_cell_volume 2409.6(23)
_cod_database_code 4323436

loop_
_symmetry_equiv_pos_as_xyz
'x, y, z'
'-x, y+1/2, -z+1/2'
'-x, -y, -z'
'x, -y-1/2, z-1/2'

loop_
_atom_site_aniso_label
_atom_site_aniso_U_11
_atom_site_aniso_U_22
_atom_site_aniso_U_33
_atom_site_aniso_U_23
_atom_site_aniso_U_13
_atom_site_aniso_U_12
Mo1 0.0222(5) 0.0178(6) 0.0192(5) -0.0015(4) 0.0099(4) -0.0031(4)
Se1 0.0262(5) 0.0329(6) 0.0283(5) -0.0019(4) 0.0082(3) -0.0010(4)
P1 0.0267(11) 0.0187(13) 0.0229(10) -0.0021(8) 0.0120(9) -0.0022(9)
P2 0.0313(12) 0.0145(13) 0.0243(11) -0.0022(8) 0.0139(9) -0.0040(9)
C1 0.042(5) 0.014(5) 0.034(5) 0.006(4) 0.023(4) 0.003(4)
C1A 0.034(5) 0.029(6) 0.021(4) -0.010(4) 0.014(4) -0.003(4)
C1B 0.043(6) 0.059(8) 0.044(6) 0.013(5) 0.024(5) -0.007(5)
C1C 0.033(6) 0.083(10) 0.065(7) 0.020(7) 0.033(5) -0.005(6)
C1D 0.029(5) 0.066(9) 0.051(6) -0.005(6) 0.018(5) 0.001(5)
C1E 0.035(6) 0.043(7) 0.048(6) -0.004(5) 0.008(4) 0.020(5)
C1F 0.034(5) 0.039(7) 0.042(5) 0.002(4) 0.016(4) 0.006(4)
C1G 0.026(4) 0.019(5) 0.019(4) -0.004(3) 0.015(3) -0.008(3)
C1H 0.033(5) 0.018(6) 0.036(5) 0.001(4) 0.012(4) 0.005(4)
C1I 0.050(6) 0.029(6) 0.039(5) -0.014(4) 0.026(5) -0.007(5)
C1K 0.042(6) 0.040(7) 0.030(5) -0.010(4) 0.010(4) -0.009(5)
C1L 0.031(5) 0.051(7) 0.028(5) 0.010(4) 0.008(4) 0.005(4)
C1M 0.042(5) 0.019(5) 0.028(4) 0.007(3) 0.017(4) 0.007(4)
C2 0.035(5) 0.011(5) 0.037(5) 0.007(4) 0.019(4) -0.006(4)
C2A 0.025(4) 0.022(5) 0.021(4) -0.005(3) 0.008(3) 0.000(3)
C2B 0.041(5) 0.036(6) 0.034(5) -0.009(4) 0.016(4) -0.002(4)
C2C 0.044(6) 0.039(7) 0.039(5) -0.018(5) 0.011(4) -0.008(5)
C2D 0.032(5) 0.034(7) 0.058(7) -0.014(5) -0.004(5) 0.007(5)
C2E 0.045(6) 0.021(7) 0.075(8) 0.000(5) 0.005(5) -0.018(5)
C2F 0.036(5) 0.030(6) 0.036(5) 0.008(4) 0.009(4) -0.009(4)
C2G 0.033(5) 0.022(5) 0.025(4) -0.002(3) 0.014(4) -0.002(4)
C2H 0.046(6) 0.028(6) 0.039(5) -0.012(4) 0.016(4) 0.000(4)
C2I 0.055(7) 0.034(7) 0.045(6) 0.001(5) 0.004(5) 0.006(5)
C2K 0.038(5) 0.019(6) 0.071(7) 0.000(5) 0.024(5) 0.012(4)
C2L 0.054(6) 0.025(6) 0.039(5) -0.009(4) 0.023(5) 0.000(5)
C2M 0.027(5) 0.029(6) 0.036(5) 0.003(4) 0.013(4) -0.003(4)

loop_
_atom_site_label
_atom_site_type_symbol
_atom_site_fract_x
_atom_site_fract_y
_atom_site_fract_z
_atom_site_U_iso_or_equiv
_atom_site_thermal_displace_type
_atom_site_occupancy
_atom_site_calc_flag
_atom_site_refinement_flags
_atom_site_disorder_group
Mo1 Mo 0.0000 0.0000 0.0000 0.0190(3) Uani 1 d S .
Se1 Se -0.20056(8) 0.02577(5) -0.13599(7) 0.0295(3) Uani 1 d . .
P1 P 0.0969(2) 0.01188(12) -0.1499(2) 0.0219(5) Uani 1 d . .
P2 P 0.0451(2) 0.13647(12) 0.0098(2) 0.0222(5) Uani 1 d . .
C1 C 0.1055(8) 0.1111(5) -0.1790(7) 0.028(2) Uani 1 d . .
H1 H 0.1247(8) 0.1258(5) -0.2421(7) 0.044(8) Uiso 1 calc R .
C1A C 0.2593(8) -0.0186(5) -0.1319(6) 0.027(2) Uani 1 d . .
C1B C 0.3407(9) 0.0220(7) -0.1713(8) 0.046(3) Uani 1 d . .
H1B H 0.3144(9) 0.0689(7) -0.2036(8) 0.044(8) Uiso 1 calc R .
C1C C 0.4568(10) -0.0041(7) -0.1645(9) 0.056(3) Uani 1 d . .
H1C H 0.5111(10) 0.0253(7) -0.1894(9) 0.044(8) Uiso 1 calc R .
C1D C 0.4960(9) -0.0751(7) -0.1200(8) 0.047(3) Uani 1 d . .
H1D H 0.5747(9) -0.0946(7) -0.1180(8) 0.044(8) Uiso 1 calc R .
C1E C 0.4173(9) -0.1157(6) -0.0794(8) 0.044(3) Uani 1 d . .
H1E H 0.4432(9) -0.1628(6) -0.0478(8) 0.044(8) Uiso 1 calc R .
C1F C 0.2999(9) -0.0872(6) -0.0851(8) 0.038(2) Uani 1 d . .
H1F H 0.2472(9) -0.1152(6) -0.0565(8) 0.044(8) Uiso 1 calc R .
C1G C 0.0099(7) -0.0213(4) -0.2923(6) 0.020(2) Uani 1 d . .
C1H C 0.0428(8) -0.0873(5) -0.3322(7) 0.030(2) Uani 1 d . .
H1H H 0.1135(8) -0.1149(5) -0.2875(7) 0.044(8) Uiso 1 calc R .
C1I C -0.0293(9) -0.1120(6) -0.4381(7) 0.037(2) Uani 1 d . .
H1I H -0.0075(9) -0.1568(6) -0.4647(7) 0.044(8) Uiso 1 calc R .
C1K C -0.1316(9) -0.0722(6) -0.5045(7) 0.038(2) Uani 1 d . .
H1K H -0.1799(9) -0.0898(6) -0.5760(7) 0.044(8) Uiso 1 calc R .
C1L C -0.1641(9) -0.0057(6) -0.4664(7) 0.037(2) Uani 1 d . .
H1L H -0.2336(9) 0.0222(6) -0.5124(7) 0.044(8) Uiso 1 calc R .
C1M C -0.0941(8) 0.0191(5) -0.3609(7) 0.028(2) Uani 1 d . .
H1M H -0.1166(8) 0.0639(5) -0.3348(7) 0.044(8) Uiso 1 calc R .
C2 C 0.0851(8) 0.1630(5) -0.1122(7) 0.026(2) Uani 1 d . .
H2 H 0.0913(8) 0.2135(5) -0.1282(7) 0.045(8) Uiso 1 calc R .
C2A C 0.1764(7) 0.1784(5) 0.1247(6) 0.023(2) Uani 1 d . .
C2B C 0.2032(9) 0.1541(6) 0.2329(7) 0.036(2) Uani 1 d . .
H2B H 0.1557(9) 0.1147(6) 0.2470(7) 0.045(8) Uiso 1 calc R .
C2C C 0.2975(9) 0.1863(6) 0.3202(8) 0.042(2) Uani 1 d . .
H2C H 0.3136(9) 0.1689(6) 0.3933(8) 0.045(8) Uiso 1 calc R .
C2D C 0.3695(9) 0.2443(6) 0.3022(9) 0.047(3) Uani 1 d . .
H2D H 0.4341(9) 0.2663(6) 0.3625(9) 0.045(8) Uiso 1 calc R .
C2E C 0.3453(10) 0.2690(6) 0.1955(10) 0.051(3) Uani 1 d . .
H2E H 0.3940(10) 0.3081(6) 0.1822(10) 0.045(8) Uiso 1 calc R .
C2F C 0.2493(8) 0.2369(5) 0.1064(7) 0.035(2) Uani 1 d . .
H2F H 0.2332(8) 0.2545(5) 0.0335(7) 0.045(8) Uiso 1 calc R .
C2G C -0.0813(8) 0.2036(5) -0.0047(6) 0.026(2) Uani 1 d . .
C2H C -0.1714(9) 0.2170(5) -0.1109(8) 0.038(2) Uani 1 d . .
H2H H -0.1622(9) 0.1927(5) -0.1728(8) 0.045(8) Uiso 1 calc R .
C2I C -0.2725(10) 0.2644(6) -0.1278(9) 0.048(3) Uani 1 d . .
H2I H -0.3312(10) 0.2725(6) -0.2002(9) 0.045(8) Uiso 1 calc R .
C2K C -0.2866(9) 0.3002(5) -0.0366(9) 0.042(2) Uani 1 d . .
H2K H -0.3541(9) 0.3339(5) -0.0474(9) 0.045(8) Uiso 1 calc R .
C2L C -0.2029(9) 0.2868(5) 0.0694(8) 0.037(2) Uani 1 d . .
H2L H -0.2148(9) 0.3098(5) 0.1311(8) 0.045(8) Uiso 1 calc R .
C2M C -0.1011(8) 0.2396(5) 0.0850(7) 0.030(2) Uani 1 d . .
H2M H -0.0435(8) 0.2315(5) 0.1578(7) 0.045(8) Uiso 1 calc R .
C3 C 0.4585(19) 0.0114(12) 0.4151(16) 0.042(5) Uiso 0.50 d P .
Cl3A Cl 0.4746(7) -0.0847(5) 0.4075(7) 0.077(2) Uiso 0.50 d P .
Cl3B Cl 0.5106(6) 0.0512(5) 0.5477(6) 0.070(2) Uiso 0.50 d P .

loop_
_atom_type_symbol
_atom_type_description
_atom_type_scat_dispersion_real
_atom_type_scat_dispersion_imag
_atom_type_scat_source
C C 0.0033 0.0016 'International Tables Vol C Tables 4.2.6.8 and 6.1.1.4'
H H 0.0000 0.0000 'International Tables Vol C Tables 4.2.6.8 and 6.1.1.4'
Mo Mo -1.6832 0.6857 'International Tables Vol C Tables 4.2.6.8 and 6.1.1.4'
P P 0.1023 0.0942 'International Tables Vol C Tables 4.2.6.8 and 6.1.1.4'
Se Se -0.0929 2.2259 'International Tables Vol C Tables 4.2.6.8 and 6.1.1.4'
Cl Cl 0.1484 0.1585 'International Tables Vol C Tables 4.2.6.8 and 6.1.1.4'

loop_
_geom_angle_atom_site_label_1
_geom_angle_atom_site_label_2
_geom_angle_atom_site_label_3
_geom_angle
_geom_angle_site_symmetry_1
_geom_angle_site_symmetry_3
_geom_angle_publ_flag
Se1 Mo1 P1 88.56(7) . . y
Se1 Mo1 P1 91.45(7) . 3 y
Se1 Mo1 P2 88.12(6) . . y
Se1 Mo1 P2 91.88(6) . 3 y
P2 Mo1 P1 79.71(7) . . y
P2 Mo1 P1 100.29(7) . 3 y
C1 P1 C1A 101.4(4) . . y
C1 P1 C1G 99.4(4) . . y
C1A P1 C1G 100.8(4) . . y
Mo1 P1 C1 107.7(3) . . n
Mo1 P1 C1A 123.3(3) . . n
Mo1 P1 C1G 120.3(2) . . n
P1 C1 C2 121.3(6) . . y
P1 C1A C1B 122.8(8) . . n
P1 C1A C1F 119.0(7) . . n
P1 C1G C1H 121.5(6) . . n
P1 C1G C1M 119.4(6) . . n
C1F C1A C1B 118.0(9) . . n
C1A C1B C1C 121.8(11) . . n
C1B C1C C1D 119.9(9) . . n
C1C C1D C1E 119.0(9) . . n
C1D C1E C1F 120.1(11) . . n
C1E C1F C1A 121.1(9) . . n
C1M C1G C1H 119.0(7) . . n
C1G C1H C1I 119.6(8) . . n
C1H C1I C1K 120.9(9) . . n
C1I C1K C1L 120.0(8) . . n
C1K C1L C1M 119.6(9) . . n
C1L C1M C1G 120.8(9) . . n
C2 P2 C2A 102.0(4) . . y
C2 P2 C2G 98.7(4) . . y
C2A P2 C2G 100.7(4) . . y
Mo1 P2 C2 108.6(3) . . n
Mo1 P2 C2A 122.3(3) . . n
Mo1 P2 C2G 120.7(3) . . n
P2 C2 C1 120.5(7) . . y
P2 C2A C2B 120.3(7) . . n
P2 C2A C2F 121.7(6) . . n
P2 C2G C2H 119.0(6) . . n
P2 C2G C2M 124.3(6) . . n
C2F C2A C2B 118.0(8) . . n
C2A C2B C2C 121.2(10) . . n
C2B C2C C2D 120.8(10) . . n
C2C C2D C2E 119.0(9) . . n
C2D C2E C2F 120.5(10) . . n
C2E C2F C2A 120.4(8) . . n
C2M C2G C2H 116.5(8) . . n
C2G C2H C2I 122.4(9) . . n
C2H C2I C2K 119.0(9) . . n
C2I C2K C2L 120.5(9) . . n
C2K C2L C2M 119.8(8) . . n
C2L C2M C2G 121.7(8) . . n

loop_
_geom_bond_atom_site_label_1
_geom_bond_atom_site_label_2
_geom_bond_distance
_geom_bond_site_symmetry_2
_geom_bond_publ_flag
Mo1 Se1 2.356(2) . y
Mo1 P1 2.514(2) . y
Mo1 P2 2.503(2) . y
P1 C1 1.834(9) . y
P1 C1A 1.835(9) . y
P1 C1G 1.837(8) . y
P2 C2 1.826(8) . y
P2 C2A 1.838(8) . y
P2 C2G 1.820(9) . y
C1 C2 1.337(12) . y
C1A C1B 1.391(13) . n
C1A C1F 1.378(13) . n
C1B C1C 1.355(14) . n
C1C C1D 1.41(2) . n
C1D C1E 1.376(15) . n
C1E C1F 1.388(13) . n
C1G C1H 1.391(11) . n
C1G C1M 1.392(12) . n
C1H C1I 1.384(12) . n
C1I C1K 1.367(14) . n
C1K C1L 1.387(14) . n
C1L C1M 1.376(12) . n
C2A C2B 1.378(12) . n
C2A C2F 1.401(12) . n
C2B C2C 1.369(13) . n
C2C C2D 1.385(15) . n
C2D C2E 1.368(15) . n
C2E C2F 1.389(13) . n
C2G C2H 1.400(12) . n
C2G C2M 1.399(12) . n
C2H C2I 1.373(14) . n
C2I C2K 1.387(14) . n
C2K C2L 1.372(14) . n
C2L C2M 1.379(13) . n
